data_4319461
loop_
_publ_author_name
'Chuan He'
'Stephen J. Lippard'

_publ_section_title
;
 Synthesis and Electrochemical Studies of Diiron Complexes of
 1,8-Naphthyridine-Based Dinucleating Ligands to Model Features of the
 Active Sites of Non-Heme Diiron Enzymes
;
_journal_name_full 'Inorganic Chemistry'
_journal_page_first 1414
_journal_page_last 1420
_journal_paper_doi 10.1021/ic000975k
_journal_volume 40
_journal_year 2001
_chemical_formula_sum 'C50 H50 Cl2 F6 Fe2 N8 O9 S2'
_chemical_formula_weight 1267.70
_chemical_name_common '[Fe2(OH)(BPMAN)(PhCyCOO)](OTf)2'
_chemical_name_systematic
; 
 ? 
;
_space_group_IT_number 19
_symmetry_cell_setting orthorhombic
_symmetry_space_group_name_Hall 'P 2ac 2ab'
_symmetry_space_group_name_H-M 'P 21 21 21'
_atom_sites_solution_hydrogens geom
_atom_sites_solution_primary direct
_atom_sites_solution_secondary difmap
_audit_creation_method SHELXL-97
_cell_angle_alpha 90.00
_cell_angle_beta 90.00
_cell_angle_gamma 90.00
_cell_formula_units_Z 4
_cell_length_a 10.2490(3)
_cell_length_b 21.7275(5)
_cell_length_c 24.6524(7)
_cell_measurement_temperature 188(2)
_cell_volume 5489.7(3)
_computing_structure_refinement 'SHELXL-97 (Sheldrick, 1997)'
_computing_structure_solution 'SHELXS-97 (Sheldrick, 1990)'
_diffrn_ambient_temperature 188(2)
_diffrn_measured_fraction_theta_full 0.999
_diffrn_measured_fraction_theta_max 0.999
_diffrn_radiation_monochromator graphite
_diffrn_radiation_source 'fine-focus sealed tube'
_diffrn_radiation_type MoK\a
_diffrn_radiation_wavelength 0.71073
_diffrn_reflns_av_R_equivalents 0.0509
_diffrn_reflns_av_sigmaI/netI 0.0522
_diffrn_reflns_limit_h_max 8
_diffrn_reflns_limit_h_min -11
_diffrn_reflns_limit_k_max 23
_diffrn_reflns_limit_k_min -23
_diffrn_reflns_limit_l_max 26
_diffrn_reflns_limit_l_min -26
_diffrn_reflns_number 23386
_diffrn_reflns_theta_full 22.50
_diffrn_reflns_theta_max 22.50
_diffrn_reflns_theta_min 1.87
_exptl_absorpt_coefficient_mu 0.784
_exptl_crystal_density_diffrn 1.534
_exptl_crystal_density_method 'not measured'
_exptl_crystal_F_000 2600
_refine_diff_density_max 0.885
_refine_diff_density_min -0.948
_refine_diff_density_rms 0.101
_refine_ls_abs_structure_details 'Flack H D (1983), Acta Cryst. A39, 876-881'
_refine_ls_abs_structure_Flack 0.01(3)
_refine_ls_extinction_method none
_refine_ls_goodness_of_fit_ref 1.538
_refine_ls_hydrogen_treatment mixed
_refine_ls_matrix_type full
_refine_ls_number_parameters 629
_refine_ls_number_reflns 7155
_refine_ls_number_restraints 7
_refine_ls_restrained_S_all 1.555
_refine_ls_R_factor_all 0.0942
_refine_ls_R_factor_gt 0.0769
_refine_ls_shift/su_max 0.194
_refine_ls_shift/su_mean 0.008
_refine_ls_structure_factor_coef Fsqd
_refine_ls_weighting_details 'calc w=1/[\s^2^(Fo^2^)+(0.1000P)^2^+0.0000P] where P=(Fo^2^+2Fc^2^)/3'
_refine_ls_weighting_scheme calc
_refine_ls_wR_factor_gt 0.2038
_refine_ls_wR_factor_ref 0.2123
_reflns_number_gt 5906
_reflns_number_total 7155
_reflns_threshold_expression >2sigma(I)
_cod_data_source_file ic000975k_2.cif
_cod_data_source_block 2
_cod_depositor_comments
;
The following automatic conversions were performed:

'_symmetry_cell_setting' tag value 'Orthorombic' was replaced with
'orthorhombic' value.

Automatic conversion script
Id: cif_fix_values 1646 2011-03-28 12:23:43Z adriana 
;
_cod_database_code 4319461

loop_
_symmetry_equiv_pos_as_xyz
'x, y, z'
'-x+1/2, -y, z+1/2'
'-x, y+1/2, -z+1/2'
'x+1/2, -y+1/2, -z'

loop_
_atom_site_label
_atom_site_type_symbol
_atom_site_fract_x
_atom_site_fract_y
_atom_site_fract_z
_atom_site_U_iso_or_equiv
_atom_site_adp_type
_atom_site_occupancy
_atom_site_symmetry_multiplicity
_atom_site_calc_flag
_atom_site_refinement_flags
_atom_site_disorder_assembly
_atom_site_disorder_group
Fe1 Fe 0.05867(13) 0.47905(6) 0.17767(5) 0.0341(4) Uani 1 1 d . . .
Fe2 Fe 0.08805(14) 0.36518(6) 0.26040(5) 0.0369(4) Uani 1 1 d . . .
O1 O 0.1609(6) 0.4488(3) 0.2389(2) 0.0417(15) Uani 1 1 d . . .
N1 N -0.1508(7) 0.4430(3) 0.1935(3) 0.0393(19) Uani 1 1 d . . .
N2 N -0.1021(9) 0.4136(3) 0.2811(3) 0.046(2) Uani 1 1 d . . .
N3 N -0.0659(8) 0.5208(3) 0.1120(3) 0.0388(18) Uani 1 1 d . . .
N4 N -0.0309(8) 0.5595(4) 0.2186(3) 0.0386(19) Uani 1 1 d . . .
N5 N 0.1948(8) 0.5321(3) 0.1278(3) 0.0384(19) Uani 1 1 d . . .
N6 N 0.0691(9) 0.3554(4) 0.3520(3) 0.046(2) Uani 1 1 d . . .
N7 N 0.2741(8) 0.3274(4) 0.2866(3) 0.043(2) Uani 1 1 d . . .
N8 N -0.0361(8) 0.2811(4) 0.2733(3) 0.045(2) Uani 1 1 d . . .
C1 C -0.2362(11) 0.4614(5) 0.1560(4) 0.050(3) Uani 1 1 d . . .
C2 C -0.3721(11) 0.4657(5) 0.1671(5) 0.056(3) Uani 1 1 d . . .
H2A H -0.4320 0.4771 0.1395 0.067 Uiso 1 1 calc R . .
C3 C -0.4132(12) 0.4532(6) 0.2173(4) 0.062(3) Uani 1 1 d . . .
H3A H -0.5039 0.4553 0.2251 0.075 Uiso 1 1 calc R . .
C4 C -0.3600(14) 0.4291(6) 0.3136(5) 0.072(4) Uani 1 1 d . . .
H4A H -0.4483 0.4321 0.3249 0.086 Uiso 1 1 calc R . .
C5 C -0.2659(12) 0.4168(5) 0.3501(5) 0.062(3) Uani 1 1 d . . .
H5A H -0.2868 0.4129 0.3875 0.074 Uiso 1 1 calc R . .
C6 C -0.1356(11) 0.4098(4) 0.3322(4) 0.048(3) Uani 1 1 d . . .
C7 C -0.1954(10) 0.4304(4) 0.2443(4) 0.038(2) Uani 1 1 d . . .
C8 C -0.3274(10) 0.4375(5) 0.2582(5) 0.053(3) Uani 1 1 d . . .
C9 C -0.1782(10) 0.4798(5) 0.1032(4) 0.050(3) Uani 1 1 d . . .
H9A H -0.1496 0.4427 0.0832 0.060 Uiso 1 1 calc R . .
H9B H -0.2447 0.5012 0.0810 0.060 Uiso 1 1 calc R . .
C10 C -0.1019(11) 0.5833(5) 0.1264(4) 0.051(3) Uani 1 1 d . . .
H10A H -0.1869 0.5933 0.1095 0.062 Uiso 1 1 calc R . .
H10B H -0.0360 0.6120 0.1115 0.062 Uiso 1 1 calc R . .
C11 C -0.1117(9) 0.5927(4) 0.1878(4) 0.037(2) Uani 1 1 d . . .
C12 C -0.1959(12) 0.6365(5) 0.2096(4) 0.058(3) Uani 1 1 d . . .
H12A H -0.2542 0.6592 0.1874 0.070 Uiso 1 1 calc R . .
C13 C -0.1909(16) 0.6452(6) 0.2640(5) 0.091(5) Uani 1 1 d . . .
H13A H -0.2436 0.6764 0.2798 0.109 Uiso 1 1 calc R . .
C14 C -0.1096(13) 0.6094(5) 0.2979(4) 0.069(4) Uani 1 1 d . . .
H14A H -0.1100 0.6137 0.3362 0.083 Uiso 1 1 calc R . .
C15 C -0.0319(11) 0.5688(4) 0.2724(3) 0.044(3) Uani 1 1 d . . .
H15A H 0.0263 0.5451 0.2940 0.053 Uiso 1 1 calc R . .
C16 C 0.0205(10) 0.5253(5) 0.0635(4) 0.050(3) Uani 1 1 d . . .
H16A H 0.0302 0.4841 0.0468 0.060 Uiso 1 1 calc R . .
H16B H -0.0199 0.5529 0.0363 0.060 Uiso 1 1 calc R . .
C17 C 0.1502(11) 0.5492(5) 0.0786(4) 0.053(3) Uani 1 1 d . . .
C18 C 0.2219(14) 0.5884(5) 0.0446(5) 0.065(3) Uani 1 1 d . . .
H18A H 0.1882 0.6015 0.0106 0.078 Uiso 1 1 calc R . .
C19 C 0.3421(15) 0.6069(6) 0.0621(5) 0.070(4) Uani 1 1 d . . .
H19A H 0.3929 0.6328 0.0394 0.083 Uiso 1 1 calc R . .
C20 C 0.3910(12) 0.5898(5) 0.1104(6) 0.068(3) Uani 1 1 d . . .
H20A H 0.4744 0.6036 0.1220 0.081 Uiso 1 1 calc R . .
C21 C 0.3130(12) 0.5499(5) 0.1437(5) 0.054(3) Uani 1 1 d . . .
H21A H 0.3463 0.5361 0.1776 0.065 Uiso 1 1 calc R . .
C22 C -0.0298(12) 0.3991(5) 0.3707(4) 0.057(3) Uani 1 1 d . . .
H22A H -0.0676 0.3837 0.4051 0.069 Uiso 1 1 calc R . .
H22B H 0.0132 0.4389 0.3786 0.069 Uiso 1 1 calc R . .
C23 C 0.1984(11) 0.3672(5) 0.3727(4) 0.058(3) Uani 1 1 d . . .
H23A H 0.2029 0.3545 0.4113 0.069 Uiso 1 1 calc R . .
H23B H 0.2169 0.4118 0.3708 0.069 Uiso 1 1 calc R . .
C24 C 0.3014(11) 0.3321(5) 0.3403(4) 0.051(3) Uani 1 1 d . . .
C25 C 0.4113(11) 0.3081(6) 0.3625(4) 0.061(3) Uani 1 1 d . . .
H25A H 0.4256 0.3102 0.4005 0.073 Uiso 1 1 calc R . .
C26 C 0.5021(13) 0.2805(7) 0.3288(6) 0.080(4) Uani 1 1 d . . .
H26A H 0.5821 0.2656 0.3432 0.096 Uiso 1 1 calc R . .
C27 C 0.4766(11) 0.2748(7) 0.2753(5) 0.068(4) Uani 1 1 d . . .
H27A H 0.5367 0.2545 0.2520 0.081 Uiso 1 1 calc R . .
C28 C 0.3614(10) 0.2990(5) 0.2548(4) 0.049(3) Uani 1 1 d . . .
H28A H 0.3439 0.2953 0.2171 0.058 Uiso 1 1 calc R . .
C29 C 0.0335(12) 0.2899(5) 0.3656(4) 0.054(3) Uani 1 1 d . . .
H29A H 0.1141 0.2650 0.3687 0.065 Uiso 1 1 calc R . .
H29B H -0.0114 0.2889 0.4012 0.065 Uiso 1 1 calc R . .
C30 C -0.0527(11) 0.2623(4) 0.3238(4) 0.051(3) Uani 1 1 d . . .
C31 C -0.1388(13) 0.2141(6) 0.3353(6) 0.070(4) Uani 1 1 d . . .
H31A H -0.1491 0.1998 0.3714 0.084 Uiso 1 1 calc R . .
C32 C -0.2083(14) 0.1878(6) 0.2936(8) 0.086(5) Uani 1 1 d . . .
H32A H -0.2700 0.1564 0.3015 0.103 Uiso 1 1 calc R . .
C33 C -0.1904(12) 0.2058(5) 0.2416(6) 0.069(3) Uani 1 1 d . . .
H33A H -0.2356 0.1871 0.2123 0.082 Uiso 1 1 calc R . .
C34 C -0.1021(12) 0.2531(5) 0.2336(5) 0.067(3) Uani 1 1 d . . .
H34A H -0.0874 0.2667 0.1975 0.080 Uiso 1 1 calc R . .
C35 C 0.1130(9) 0.3500(4) 0.1352(3) 0.035(2) Uani 1 1 d . . .
C36 C 0.1488(10) 0.3035(4) 0.0911(4) 0.039(2) Uani 1 1 d . . .
C37 C 0.2934(10) 0.2886(5) 0.1008(4) 0.044(3) Uani 1 1 d . . .
C38 C 0.3816(12) 0.3376(6) 0.0994(5) 0.065(3) Uani 1 1 d . . .
H38A H 0.3522 0.3786 0.0939 0.078 Uiso 1 1 calc R . .
C39 C 0.5146(16) 0.3247(10) 0.1062(7) 0.112(7) Uani 1 1 d . . .
H39A H 0.5765 0.3567 0.1013 0.134 Uiso 1 1 calc R . .
C40 C 0.5583(14) 0.2660(8) 0.1201(5) 0.079(4) Uani 1 1 d . . .
H40A H 0.6484 0.2588 0.1265 0.095 Uiso 1 1 calc R . .
C41 C 0.4677(13) 0.2173(7) 0.1245(5) 0.070(3) Uani 1 1 d . . .
H41A H 0.4942 0.1769 0.1343 0.084 Uiso 1 1 calc R . .
C42 C 0.3390(12) 0.2311(6) 0.1139(4) 0.056(3) Uani 1 1 d . . .
H42A H 0.2774 0.1985 0.1158 0.067 Uiso 1 1 calc R . .
C43 C 0.0596(11) 0.2455(5) 0.0969(4) 0.050(3) Uani 1 1 d . . .
H43A H 0.0927 0.2129 0.0725 0.060 Uiso 1 1 calc R . .
H43B H 0.0656 0.2300 0.1345 0.060 Uiso 1 1 calc R . .
C44 C -0.0791(12) 0.2576(6) 0.0838(4) 0.063(3) Uani 1 1 d . . .
H44A H -0.1135 0.2896 0.1086 0.075 Uiso 1 1 calc R . .
H44B H -0.1305 0.2196 0.0894 0.075 Uiso 1 1 calc R . .
C45 C -0.0943(13) 0.2792(6) 0.0251(5) 0.075(4) Uani 1 1 d . . .
H45A H -0.1869 0.2886 0.0174 0.090 Uiso 1 1 calc R . .
H45B H -0.0652 0.2464 -0.0001 0.090 Uiso 1 1 calc R . .
C46 C -0.0103(13) 0.3373(6) 0.0174(4) 0.065(3) Uani 1 1 d . . .
H46A H -0.0133 0.3496 -0.0212 0.078 Uiso 1 1 calc R . .
H46B H -0.0487 0.3712 0.0390 0.078 Uiso 1 1 calc R . .
C47 C 0.1302(10) 0.3291(5) 0.0340(4) 0.044(2) Uani 1 1 d . . .
H47A H 0.1747 0.3695 0.0316 0.053 Uiso 1 1 calc R . .
H47B H 0.1731 0.3011 0.0078 0.053 Uiso 1 1 calc R . .
O2 O 0.0939(6) 0.4060(3) 0.1219(2) 0.0380(15) Uani 1 1 d . . .
O3 O 0.1055(7) 0.3302(3) 0.1831(2) 0.0442(16) Uani 1 1 d . . .
S1 S 0.6842(4) 0.65755(17) 0.01993(14) 0.0441(9) Uiso 0.70 1 d PD . .
S1B S 0.6802(9) 0.7097(4) 0.0263(4) 0.053(2) Uiso 0.30 1 d PD . .
O4 O 0.6752(8) 0.6728(4) 0.0775(3) 0.070(2) Uiso 1 1 d . . .
O5 O 0.7382(11) 0.5998(5) 0.0052(4) 0.063(3) Uiso 0.70 1 d P . .
O5B O 0.719(3) 0.7750(10) 0.0222(9) 0.041(5) Uiso 0.30 1 d P . .
O6 O 0.5742(9) 0.6795(4) -0.0110(3) 0.074(2) Uiso 1 1 d . . .
C48 C 0.8078(13) 0.7022(5) 0.0002(4) 0.077(4) Uiso 1 1 d D . .
F1 F 0.7863(13) 0.7673(5) 0.0105(5) 0.083(3) Uiso 0.70 1 d PD . .
F1B F 0.812(4) 0.6368(10) -0.0099(14) 0.137(12) Uiso 0.30 1 d PD . .
F2 F 0.8315(8) 0.7053(4) -0.0540(3) 0.094(2) Uiso 1 1 d D . .
F3 F 0.9274(8) 0.6937(4) 0.0243(3) 0.091(2) Uiso 1 1 d D . .
S2 S 0.7017(3) 0.04722(15) 0.14921(13) 0.0660(8) Uiso 1 1 d . . .
O7 O 0.6490(10) 0.0122(5) 0.1938(4) 0.094(3) Uiso 1 1 d . . .
O8 O 0.6901(13) 0.1117(6) 0.1552(5) 0.126(4) Uiso 1 1 d . . .
O9 O 0.8240(8) 0.0250(4) 0.1305(3) 0.076(2) Uiso 1 1 d . . .
C49 C 0.5910(13) 0.0279(6) 0.0956(5) 0.069(3) Uiso 1 1 d . . .
F4 F 0.4729(9) 0.0471(4) 0.1035(4) 0.106(3) Uiso 1 1 d . . .
F5 F 0.6308(10) 0.0512(5) 0.0495(4) 0.124(3) Uiso 1 1 d . . .
F6 F 0.5796(9) -0.0319(4) 0.0872(3) 0.097(2) Uiso 1 1 d . . .
C1S C 0.002(2) 0.0829(11) 0.0325(9) 0.140(7) Uiso 1 1 d . . .
Cl1 Cl -0.0393(6) 0.0224(3) -0.0122(2) 0.1429(19) Uiso 1 1 d . . .
Cl2 Cl 0.1795(6) 0.0779(3) 0.0438(2) 0.1430(19) Uiso 1 1 d . . .

loop_
_atom_site_aniso_label
_atom_site_aniso_U_11
_atom_site_aniso_U_22
_atom_site_aniso_U_33
_atom_site_aniso_U_23
_atom_site_aniso_U_13
_atom_site_aniso_U_12
Fe1 0.0439(8) 0.0310(7) 0.0274(6) 0.0005(5) -0.0006(6) 0.0062(6)
Fe2 0.0493(9) 0.0344(7) 0.0271(6) 0.0036(5) 0.0029(6) 0.0024(6)
O1 0.057(4) 0.034(3) 0.034(3) 0.009(3) 0.000(3) 0.003(3)
N1 0.038(5) 0.031(4) 0.049(5) -0.002(4) -0.006(4) 0.002(4)
N2 0.072(7) 0.027(4) 0.039(5) 0.005(3) 0.016(5) 0.009(4)
N3 0.049(5) 0.041(4) 0.026(4) -0.002(3) -0.003(4) 0.006(4)
N4 0.041(5) 0.038(5) 0.036(4) 0.004(4) 0.002(4) 0.007(4)
N5 0.043(5) 0.033(4) 0.039(4) 0.006(3) 0.000(4) 0.007(4)
N6 0.054(6) 0.052(5) 0.032(4) 0.008(4) 0.006(4) 0.015(4)
N7 0.058(6) 0.039(5) 0.032(4) 0.001(4) -0.002(4) 0.001(4)
N8 0.049(5) 0.038(5) 0.049(5) -0.002(4) -0.002(4) 0.003(4)
C1 0.051(7) 0.039(6) 0.059(7) -0.008(5) 0.002(6) 0.005(5)
C2 0.049(7) 0.055(7) 0.062(8) -0.006(5) -0.012(6) 0.007(5)
C3 0.045(7) 0.077(8) 0.064(7) 0.007(6) 0.018(6) 0.019(6)
C4 0.076(9) 0.063(8) 0.076(9) 0.004(7) 0.030(8) 0.003(7)
C5 0.070(9) 0.067(8) 0.049(7) 0.013(6) 0.028(7) 0.018(6)
C6 0.072(8) 0.031(5) 0.041(6) 0.004(4) 0.011(6) 0.012(5)
C7 0.046(6) 0.029(5) 0.038(5) 0.008(4) 0.007(5) 0.002(4)
C8 0.046(7) 0.043(6) 0.069(7) 0.003(5) 0.018(6) 0.008(5)
C9 0.055(7) 0.062(7) 0.033(5) -0.003(5) -0.005(5) 0.020(6)
C10 0.059(7) 0.067(7) 0.028(5) 0.002(5) 0.002(5) 0.023(6)
C11 0.043(6) 0.036(5) 0.033(5) -0.002(4) 0.003(4) 0.009(4)
C12 0.068(8) 0.052(7) 0.054(7) 0.001(5) -0.002(6) 0.025(6)
C13 0.144(13) 0.075(9) 0.054(7) -0.017(7) -0.001(8) 0.066(9)
C14 0.108(11) 0.060(7) 0.039(6) -0.015(5) -0.014(7) 0.029(7)
C15 0.063(7) 0.040(6) 0.029(5) -0.003(4) -0.009(5) 0.017(5)
C16 0.061(7) 0.052(6) 0.036(5) 0.010(5) 0.004(5) 0.011(5)
C17 0.064(8) 0.051(7) 0.045(6) -0.008(5) 0.017(6) 0.017(6)
C18 0.077(10) 0.064(7) 0.053(7) 0.029(6) 0.026(7) 0.011(7)
C19 0.078(10) 0.061(8) 0.070(9) 0.023(7) 0.036(8) 0.003(7)
C20 0.053(8) 0.058(7) 0.092(10) 0.010(7) 0.016(7) -0.004(6)
C21 0.060(8) 0.036(6) 0.067(7) -0.001(5) 0.010(6) 0.014(5)
C22 0.086(9) 0.053(7) 0.032(5) -0.013(5) 0.009(6) 0.010(6)
C23 0.068(8) 0.060(7) 0.046(6) 0.002(5) -0.004(6) 0.009(6)
C24 0.065(8) 0.044(6) 0.044(6) -0.003(5) -0.016(6) -0.001(5)
C25 0.052(7) 0.086(8) 0.043(6) 0.009(6) -0.013(6) 0.017(7)
C26 0.055(8) 0.095(10) 0.091(11) -0.002(9) -0.023(8) 0.009(7)
C27 0.047(8) 0.111(11) 0.046(7) 0.005(7) 0.009(6) 0.014(7)
C28 0.048(7) 0.069(7) 0.028(5) 0.008(5) -0.007(5) 0.013(5)
C29 0.074(8) 0.050(7) 0.040(6) 0.016(5) 0.014(6) 0.025(6)
C30 0.056(7) 0.036(5) 0.061(7) 0.009(5) 0.032(6) 0.014(5)
C31 0.067(9) 0.060(8) 0.084(9) 0.030(7) 0.029(7) 0.011(7)
C32 0.066(9) 0.041(8) 0.152(16) 0.004(9) -0.001(10) -0.006(6)
C33 0.060(8) 0.047(7) 0.099(10) 0.003(7) -0.014(8) -0.006(6)
C34 0.075(9) 0.051(7) 0.074(8) -0.027(6) -0.001(7) 0.014(6)
C35 0.048(6) 0.025(5) 0.032(5) -0.009(4) -0.003(4) 0.008(4)
C36 0.052(6) 0.027(5) 0.039(5) -0.007(4) 0.002(5) 0.005(4)
C37 0.042(6) 0.055(7) 0.037(5) -0.002(5) -0.004(5) -0.001(5)
C38 0.054(8) 0.064(8) 0.076(8) -0.005(6) 0.006(6) -0.003(6)
C39 0.070(12) 0.158(19) 0.107(13) -0.058(13) 0.014(9) -0.034(12)
C40 0.061(9) 0.107(12) 0.070(8) -0.023(8) -0.019(7) 0.033(9)
C41 0.060(9) 0.081(9) 0.068(8) -0.007(7) -0.015(7) 0.016(7)
C42 0.062(8) 0.071(8) 0.035(6) -0.011(5) -0.007(5) 0.017(6)
C43 0.062(8) 0.052(6) 0.037(5) -0.008(4) -0.001(5) -0.011(6)
C44 0.056(8) 0.076(8) 0.056(7) -0.008(6) 0.004(6) 0.006(6)
C45 0.056(8) 0.087(9) 0.083(9) -0.022(7) -0.018(7) 0.010(7)
C46 0.095(10) 0.061(8) 0.039(6) -0.007(5) 0.007(6) 0.018(7)
C47 0.049(7) 0.043(6) 0.041(6) -0.012(5) -0.005(5) 0.017(5)
O2 0.052(4) 0.033(4) 0.029(3) -0.003(3) -0.002(3) 0.011(3)
O3 0.064(5) 0.037(4) 0.032(4) -0.004(3) 0.001(3) 0.011(3)

loop_
_atom_type_symbol
_atom_type_description
_atom_type_scat_dispersion_real
_atom_type_scat_dispersion_imag
_atom_type_scat_source
C C 0.0033 0.0016 'International Tables Vol C Tables 4.2.6.8 and 6.1.1.4'
H H 0.0000 0.0000 'International Tables Vol C Tables 4.2.6.8 and 6.1.1.4'
N N 0.0061 0.0033 'International Tables Vol C Tables 4.2.6.8 and 6.1.1.4'
O O 0.0106 0.0060 'International Tables Vol C Tables 4.2.6.8 and 6.1.1.4'
F F 0.0171 0.0103 'International Tables Vol C Tables 4.2.6.8 and 6.1.1.4'
S S 0.1246 0.1234 'International Tables Vol C Tables 4.2.6.8 and 6.1.1.4'
Fe Fe 0.3463 0.8444 'International Tables Vol C Tables 4.2.6.8 and 6.1.1.4'
Cl Cl 0.1484 0.1585 'International Tables Vol C Tables 4.2.6.8 and 6.1.1.4'

loop_
_geom_angle_atom_site_label_1
_geom_angle_atom_site_label_2
_geom_angle_atom_site_label_3
_geom_angle
_geom_angle_site_symmetry_1
_geom_angle_site_symmetry_3
_geom_angle_publ_flag
O1 Fe1 O2 99.1(2) . . ?
O1 Fe1 N5 105.7(3) . . ?
O2 Fe1 N5 85.5(3) . . ?
O1 Fe1 N4 97.8(3) . . ?
O2 Fe1 N4 162.0(3) . . ?
N5 Fe1 N4 96.0(3) . . ?
O1 Fe1 N3 174.8(3) . . ?
O2 Fe1 N3 86.1(2) . . ?
N5 Fe1 N3 75.3(3) . . ?
N4 Fe1 N3 77.0(3) . . ?
O1 Fe1 N1 104.6(3) . . ?
O2 Fe1 N1 90.8(3) . . ?
N5 Fe1 N1 149.7(3) . . ?
N4 Fe1 N1 78.8(3) . . ?
N3 Fe1 N1 74.5(3) . . ?
O1 Fe2 O3 93.3(3) . . ?
O1 Fe2 N7 95.3(3) . . ?
O3 Fe2 N7 93.4(3) . . ?
O1 Fe2 N8 165.9(3) . . ?
O3 Fe2 N8 83.1(3) . . ?
N7 Fe2 N8 98.5(3) . . ?
O1 Fe2 N2 87.7(3) . . ?
O3 Fe2 N2 117.0(3) . . ?
N7 Fe2 N2 149.3(3) . . ?
N8 Fe2 N2 81.9(3) . . ?
O1 Fe2 N6 111.9(3) . . ?
O3 Fe2 N6 152.9(3) . . ?
N7 Fe2 N6 75.2(3) . . ?
N8 Fe2 N6 74.6(3) . . ?
N2 Fe2 N6 75.4(3) . . ?
Fe1 O1 Fe2 107.8(3) . . ?
C1 N1 C7 118.5(8) . . ?
C1 N1 Fe1 112.9(7) . . ?
C7 N1 Fe1 122.3(6) . . ?
C6 N2 C7 118.2(9) . . ?
C6 N2 Fe2 114.3(7) . . ?
C7 N2 Fe2 125.1(6) . . ?
C10 N3 C9 113.8(8) . . ?
C10 N3 C16 106.6(7) . . ?
C9 N3 C16 112.7(7) . . ?
C10 N3 Fe1 110.2(6) . . ?
C9 N3 Fe1 107.8(5) . . ?
C16 N3 Fe1 105.4(6) . . ?
C11 N4 C15 118.4(8) . . ?
C11 N4 Fe1 115.1(6) . . ?
C15 N4 Fe1 124.8(6) . . ?
C21 N5 C17 119.5(9) . . ?
C21 N5 Fe1 124.7(7) . . ?
C17 N5 Fe1 115.8(7) . . ?
C23 N6 C22 114.2(8) . . ?
C23 N6 C29 108.2(8) . . ?
C22 N6 C29 112.0(8) . . ?
C23 N6 Fe2 104.8(6) . . ?
C22 N6 Fe2 108.1(6) . . ?
C29 N6 Fe2 109.2(6) . . ?
C28 N7 C24 117.8(9) . . ?
C28 N7 Fe2 125.9(6) . . ?
C24 N7 Fe2 116.3(7) . . ?
C30 N8 C34 118.9(10) . . ?
C30 N8 Fe2 117.3(7) . . ?
C34 N8 Fe2 123.5(8) . . ?
N1 C1 C2 121.9(10) . . ?
N1 C1 C9 115.1(9) . . ?
C2 C1 C9 122.9(10) . . ?
C3 C2 C1 118.3(11) . . ?
C2 C3 C8 121.7(11) . . ?
C5 C4 C8 120.1(11) . . ?
C4 C5 C6 119.2(10) . . ?
N2 C6 C5 122.8(10) . . ?
N2 C6 C22 116.2(10) . . ?
C5 C6 C22 121.1(10) . . ?
N1 C7 N2 115.4(8) . . ?
N1 C7 C8 121.7(9) . . ?
N2 C7 C8 122.8(9) . . ?
C3 C8 C7 117.6(10) . . ?
C3 C8 C4 125.8(11) . . ?
C7 C8 C4 116.6(11) . . ?
N3 C9 C1 110.3(8) . . ?
N3 C10 C11 112.5(8) . . ?
N4 C11 C12 122.3(8) . . ?
N4 C11 C10 116.6(8) . . ?
C12 C11 C10 121.0(8) . . ?
C13 C12 C11 117.1(10) . . ?
C12 C13 C14 122.0(11) . . ?
C15 C14 C13 115.8(10) . . ?
C14 C15 N4 124.4(9) . . ?
C17 C16 N3 110.8(8) . . ?
N5 C17 C18 121.9(11) . . ?
N5 C17 C16 115.8(9) . . ?
C18 C17 C16 122.3(10) . . ?
C19 C18 C17 117.5(11) . . ?
C20 C19 C18 122.3(11) . . ?
C19 C20 C21 117.8(12) . . ?
N5 C21 C20 120.9(11) . . ?
C6 C22 N6 114.5(8) . . ?
N6 C23 C24 111.1(9) . . ?
C25 C24 N7 122.5(10) . . ?
C25 C24 C23 123.6(10) . . ?
N7 C24 C23 113.9(9) . . ?
C24 C25 C26 118.8(10) . . ?
C27 C26 C25 119.7(12) . . ?
C26 C27 C28 119.0(11) . . ?
N7 C28 C27 122.0(9) . . ?
C30 C29 N6 111.8(8) . . ?
N8 C30 C31 120.3(12) . . ?
N8 C30 C29 116.9(9) . . ?
C31 C30 C29 122.5(10) . . ?
C32 C31 C30 119.2(12) . . ?
C33 C32 C31 121.1(12) . . ?
C32 C33 C34 116.0(13) . . ?
N8 C34 C33 124.5(13) . . ?
O3 C35 O2 124.0(7) . . ?
O3 C35 C36 117.0(8) . . ?
O2 C35 C36 118.9(8) . . ?
C47 C36 C35 112.6(7) . . ?
C47 C36 C37 109.9(8) . . ?
C35 C36 C37 105.1(8) . . ?
C47 C36 C43 107.7(8) . . ?
C35 C36 C43 109.2(8) . . ?
C37 C36 C43 112.4(8) . . ?
C42 C37 C38 118.6(11) . . ?
C42 C37 C36 123.9(10) . . ?
C38 C37 C36 117.4(10) . . ?
C37 C38 C39 118.3(14) . . ?
C40 C39 C38 121.6(16) . . ?
C39 C40 C41 119.5(13) . . ?
C42 C41 C40 116.9(13) . . ?
C37 C42 C41 124.7(13) . . ?
C44 C43 C36 113.5(9) . . ?
C43 C44 C45 111.0(10) . . ?
C44 C45 C46 108.1(10) . . ?
C47 C46 C45 113.9(10) . . ?
C46 C47 C36 114.3(9) . . ?
C35 O2 Fe1 124.7(5) . . ?
C35 O3 Fe2 138.3(6) . . ?
S1B S1 O5 157.6(7) . . ?
S1B S1 O6 73.6(6) . . ?
O5 S1 O6 117.5(6) . . ?
S1B S1 O4 68.9(6) . . ?
O5 S1 O4 118.3(6) . . ?
O6 S1 O4 112.9(5) . . ?
S1B S1 F1B 112.2(10) . . ?
O5 S1 F1B 45.6(10) . . ?
O6 S1 F1B 120.0(14) . . ?
O4 S1 F1B 125.0(14) . . ?
S1B S1 C48 59.4(6) . . ?
O5 S1 C48 98.2(6) . . ?
O6 S1 C48 104.3(5) . . ?
O4 S1 C48 101.5(5) . . ?
F1B S1 C48 52.8(9) . . ?
S1 S1B C48 78.4(7) . . ?
S1 S1B O5B 158.8(13) . . ?
C48 S1B O5B 80.7(12) . . ?
S1 S1B O4 65.6(6) . . ?
C48 S1B O4 109.9(8) . . ?
O5B S1B O4 125.6(11) . . ?
S1 S1B O6 62.0(6) . . ?
C48 S1B O6 108.4(8) . . ?
O5B S1B O6 123.2(11) . . ?
O4 S1B O6 104.3(7) . . ?
S1 S1B F1 132.4(8) . . ?
C48 S1B F1 54.0(6) . . ?
O5B S1B F1 26.8(9) . . ?
O4 S1B F1 127.4(8) . . ?
O6 S1B F1 128.1(8) . . ?
S1 O4 S1B 45.5(4) . . ?
F1B O5 S1 74.0(17) . . ?
F1 O5B S1B 93(2) . . ?
F1 O5B C48 44.1(17) . . ?
S1B O5B C48 49.4(9) . . ?
S1 O6 S1B 44.4(4) . . ?
F2 C48 F3 105.8(10) . . ?
F2 C48 F1B 82.7(16) . . ?
F3 C48 F1B 85.1(17) . . ?
F2 C48 F1 98.6(10) . . ?
F3 C48 F1 101.0(10) . . ?
F1B C48 F1 173(2) . . ?
F2 C48 S1B 125.7(10) . . ?
F3 C48 S1B 128.5(10) . . ?
F1B C48 S1B 102.3(19) . . ?
F1 C48 S1B 71.4(8) . . ?
F2 C48 S1 116.8(9) . . ?
F3 C48 S1 118.3(8) . . ?
F1B C48 S1 60.1(17) . . ?
F1 C48 S1 113.6(9) . . ?
S1B C48 S1 42.2(5) . . ?
F2 C48 O5B 108.9(10) . . ?
F3 C48 O5B 114.7(11) . . ?
F1B C48 O5B 152(2) . . ?
F1 C48 O5B 21.6(8) . . ?
S1B C48 O5B 49.9(8) . . ?
S1 C48 O5B 92.0(9) . . ?
O5B F1 C48 114(2) . . ?
O5B F1 S1B 59.8(19) . . ?
C48 F1 S1B 54.6(8) . . ?
O5 F1B C48 127(3) . . ?
O5 F1B S1 60.4(19) . . ?
C48 F1B S1 67.1(15) . . ?
O8 S2 O9 116.5(7) . . ?
O8 S2 O7 114.3(7) . . ?
O9 S2 O7 113.4(6) . . ?
O8 S2 C49 104.9(7) . . ?
O9 S2 C49 103.9(6) . . ?
O7 S2 C49 101.6(6) . . ?
F4 C49 F5 107.2(11) . . ?
F4 C49 F6 105.0(11) . . ?
F5 C49 F6 105.7(11) . . ?
F4 C49 S2 114.0(9) . . ?
F5 C49 S2 110.6(10) . . ?
F6 C49 S2 113.8(9) . . ?
Cl1 C1S Cl2 106.8(12) . . ?

loop_
_geom_bond_atom_site_label_1
_geom_bond_atom_site_label_2
_geom_bond_distance
_geom_bond_site_symmetry_2
_geom_bond_publ_flag
Fe1 O1 1.952(6) . ?
Fe1 O2 2.131(6) . ?
Fe1 N5 2.187(8) . ?
Fe1 N4 2.216(8) . ?
Fe1 N3 2.252(7) . ?
Fe1 N1 2.318(8) . ?
Fe2 O1 2.034(6) . ?
Fe2 O3 2.059(6) . ?
Fe2 N7 2.174(8) . ?
Fe2 N8 2.248(9) . ?
Fe2 N2 2.272(9) . ?
Fe2 N6 2.277(7) . ?
N1 C1 1.335(13) . ?
N1 C7 1.360(12) . ?
N2 C6 1.310(12) . ?
N2 C7 1.368(12) . ?
N3 C10 1.450(13) . ?
N3 C9 1.472(13) . ?
N3 C16 1.492(12) . ?
N4 C11 1.336(12) . ?
N4 C15 1.344(11) . ?
N5 C21 1.331(14) . ?
N5 C17 1.349(13) . ?
N6 C23 1.443(14) . ?
N6 C22 1.464(13) . ?
N6 C29 1.506(13) . ?
N7 C28 1.340(13) . ?
N7 C24 1.356(13) . ?
N8 C30 1.321(13) . ?
N8 C34 1.336(14) . ?
C1 C2 1.422(15) . ?
C1 C9 1.486(14) . ?
C2 C3 1.335(15) . ?
C3 C8 1.381(16) . ?
C4 C5 1.347(17) . ?
C4 C8 1.417(17) . ?
C5 C6 1.414(16) . ?
C6 C22 1.459(15) . ?
C7 C8 1.404(14) . ?
C10 C11 1.531(12) . ?
C11 C12 1.392(14) . ?
C12 C13 1.355(15) . ?
C13 C14 1.413(16) . ?
C14 C15 1.344(14) . ?
C16 C17 1.476(16) . ?
C17 C18 1.402(15) . ?
C18 C19 1.367(18) . ?
C19 C20 1.342(18) . ?
C20 C21 1.437(16) . ?
C23 C24 1.529(16) . ?
C24 C25 1.356(15) . ?
C25 C26 1.385(17) . ?
C26 C27 1.350(17) . ?
C27 C28 1.388(15) . ?
C29 C30 1.484(16) . ?
C30 C31 1.397(16) . ?
C31 C32 1.38(2) . ?
C32 C33 1.35(2) . ?
C33 C34 1.384(17) . ?
C35 O3 1.259(10) . ?
C35 O2 1.276(10) . ?
C35 C36 1.530(12) . ?
C36 C47 1.528(13) . ?
C36 C37 1.535(15) . ?
C36 C43 1.561(14) . ?
C37 C42 1.371(15) . ?
C37 C38 1.397(16) . ?
C38 C39 1.40(2) . ?
C39 C40 1.39(2) . ?
C40 C41 1.41(2) . ?
C41 C42 1.378(16) . ?
C43 C44 1.481(16) . ?
C44 C45 1.529(17) . ?
C45 C46 1.540(18) . ?
C46 C47 1.507(15) . ?
S1 S1B 1.143(9) . ?
S1 O5 1.420(12) . ?
S1 O6 1.442(9) . ?
S1 O4 1.460(9) . ?
S1 F1B 1.57(4) . ?
S1 C48 1.668(14) . ?
S1B C48 1.466(16) . ?
S1B O5B 1.48(2) . ?
S1B O4 1.495(12) . ?
S1B O6 1.567(13) . ?
S1B F1 1.704(15) . ?
O5 F1B 1.17(3) . ?
O5B F1 0.77(2) . ?
O5B C48 1.90(3) . ?
C48 F2 1.361(11) . ?
C48 F3 1.374(12) . ?
C48 F1B 1.443(17) . ?
C48 F1 1.455(12) . ?
S2 O8 1.414(13) . ?
S2 O9 1.420(9) . ?
S2 O7 1.441(10) . ?
S2 C49 1.791(13) . ?
C49 F4 1.294(15) . ?
C49 F5 1.310(14) . ?
C49 F6 1.321(14) . ?
C1S Cl1 1.77(2) . ?
C1S Cl2 1.84(2) . ?
